data_4110124
loop_
_publ_author_name
'Hiromitsu Maeda'
'Yohei Haketa'
'Takashi Nakanishi'

_publ_section_title
;
 Aryl-Substituted C3-Bridged Oligopyrroles as Anion Receptors for
 Formation of Supramolecular Organogels
;
_journal_name_full 'Journal of the American Chemical Society'
_journal_page_first 13661
_journal_page_last 13674
_journal_paper_doi 10.1021/ja074435z
_journal_volume 129
_journal_year 2007
_chemical_formula_moiety 'C25 H21 B F2 N2 O2'
_chemical_formula_sum 'C25 H21 B F2 N2 O2'
_chemical_formula_weight 430.25
_chemical_name_systematic
; 
 ? 
;
_space_group_IT_number 14
_symmetry_cell_setting monoclinic
_symmetry_Int_Tables_number 14
_symmetry_space_group_name_Hall '-P 2ybc'
_symmetry_space_group_name_H-M 'P 1 21/c 1'
_atom_sites_solution_hydrogens geom
_atom_sites_solution_primary direct
_atom_sites_solution_secondary difmap
_audit_creation_method SHELXL-97
_cell_angle_alpha 90.00
_cell_angle_beta 97.95(2)
_cell_angle_gamma 90.00
_cell_formula_units_Z 4
_cell_length_a 11.570(8)
_cell_length_b 13.387(7)
_cell_length_c 12.969(6)
_cell_measurement_reflns_used 11200
_cell_measurement_temperature 123(2)
_cell_measurement_theta_max 27.6
_cell_measurement_theta_min 3.0
_cell_volume 1989(2)
_computing_cell_refinement PROCESS-AUTO
_computing_data_collection PROCESS-AUTO
_computing_data_reduction CrystalStructure
_computing_publication_material 'CrystalStructure 3.6.0'
_computing_structure_refinement 'SHELXL-97 (Sheldrick, 1997)'
_computing_structure_solution 'SHELXS-97 (Sheldrick, 1990)'
_diffrn_ambient_temperature 123(2)
_diffrn_detector_area_resol_mean 10.00
_diffrn_measured_fraction_theta_full 0.999
_diffrn_measured_fraction_theta_max 0.999
_diffrn_measurement_device_type 'Rigaku RAXIS-RAPID'
_diffrn_measurement_method \w
_diffrn_radiation_monochromator graphite
_diffrn_radiation_source 'fine-focus sealed tube'
_diffrn_radiation_type MoK\a
_diffrn_radiation_wavelength 0.71075
_diffrn_reflns_av_R_equivalents 0.0794
_diffrn_reflns_av_sigmaI/netI 0.0645
_diffrn_reflns_limit_h_max 15
_diffrn_reflns_limit_h_min -15
_diffrn_reflns_limit_k_max 16
_diffrn_reflns_limit_k_min -17
_diffrn_reflns_limit_l_max 16
_diffrn_reflns_limit_l_min -16
_diffrn_reflns_number 19074
_diffrn_reflns_theta_full 27.48
_diffrn_reflns_theta_max 27.48
_diffrn_reflns_theta_min 3.04
_exptl_absorpt_coefficient_mu 0.103
_exptl_absorpt_correction_T_max 0.9948
_exptl_absorpt_correction_T_min 0.9453
_exptl_absorpt_correction_type none
_exptl_crystal_colour orange
_exptl_crystal_density_diffrn 1.436
_exptl_crystal_description prism
_exptl_crystal_F_000 896
_exptl_crystal_size_max 0.55
_exptl_crystal_size_mid 0.50
_exptl_crystal_size_min 0.05
_refine_diff_density_max 0.505
_refine_diff_density_min -0.573
_refine_diff_density_rms 0.090
_refine_ls_extinction_method none
_refine_ls_goodness_of_fit_ref 1.072
_refine_ls_hydrogen_treatment constr
_refine_ls_matrix_type full
_refine_ls_number_parameters 290
_refine_ls_number_reflns 4550
_refine_ls_number_restraints 0
_refine_ls_restrained_S_all 1.072
_refine_ls_R_factor_all 0.1119
_refine_ls_R_factor_gt 0.0773
_refine_ls_shift/su_max 0.000
_refine_ls_shift/su_mean 0.000
_refine_ls_structure_factor_coef Fsqd
_refine_ls_weighting_details 'calc w=1/[\s^2^(Fo^2^)+(0.1451P)^2^+0.1622P] where P=(Fo^2^+2Fc^2^)/3'
_refine_ls_weighting_scheme calc
_refine_ls_wR_factor_gt 0.2184
_refine_ls_wR_factor_ref 0.2480
_reflns_number_gt 2894
_reflns_number_total 4550
_reflns_threshold_expression >2sigma(I)
_cod_data_source_file ja074435zsi20070702_110821_4.cif
_cod_data_source_block shelxl_2
_cod_original_cell_volume 1990(2)
_cod_original_sg_symbol_H-M 'P 21/c '
_cod_database_code 4110124

loop_
_symmetry_equiv_pos_as_xyz
'x, y, z'
'-x, y+1/2, -z+1/2'
'-x, -y, -z'
'x, -y-1/2, z-1/2'

loop_
_atom_site_label
_atom_site_type_symbol
_atom_site_fract_x
_atom_site_fract_y
_atom_site_fract_z
_atom_site_U_iso_or_equiv
_atom_site_adp_type
_atom_site_occupancy
_atom_site_symmetry_multiplicity
_atom_site_calc_flag
_atom_site_refinement_flags
F1 F 0.0181(3) -0.04165(15) 0.81927(18) 0.0897(10) Uani 1 1 d .
F2 F -0.1460(2) -0.01151(18) 0.88555(15) 0.0871(9) Uani 1 1 d .
O1 O -0.00186(18) 0.10725(12) 0.90510(13) 0.0376(5) Uani 1 1 d .
O2 O -0.11412(18) 0.06942(13) 0.73517(14) 0.0419(5) Uani 1 1 d .
N1 N 0.10677(19) 0.23128(16) 1.05014(15) 0.0316(5) Uani 1 1 d .
H1 H 0.1120 0.1677 1.0673 0.038 Uiso 1 1 calc R
N2 N -0.2306(2) 0.11998(18) 0.54969(16) 0.0375(5) Uani 1 1 d .
H2 H -0.2307 0.0557 0.5636 0.045 Uiso 1 1 calc R
C1 C 0.1517(2) 0.30752(19) 1.11201(19) 0.0327(6) Uani 1 1 d .
C2 C 0.1235(2) 0.3957(2) 1.0568(2) 0.0367(6) Uani 1 1 d .
H2A H 0.1430 0.4614 1.0810 0.044 Uiso 1 1 calc R
C3 C 0.0619(2) 0.37084(19) 0.9602(2) 0.0336(6) Uani 1 1 d .
H3 H 0.0323 0.4162 0.9067 0.040 Uiso 1 1 calc R
C4 C 0.0518(2) 0.26749(19) 0.95682(19) 0.0316(6) Uani 1 1 d .
C5 C -0.0052(2) 0.20240(18) 0.87900(19) 0.0312(6) Uani 1 1 d .
C6 C -0.0611(2) 0.23454(18) 0.78391(19) 0.0329(6) Uani 1 1 d .
H6 H -0.0626 0.3036 0.7670 0.039 Uiso 1 1 calc R
C7 C -0.1142(2) 0.16656(19) 0.71390(19) 0.0328(6) Uani 1 1 d .
C8 C -0.1755(2) 0.1925(2) 0.61454(19) 0.0344(6) Uani 1 1 d .
C9 C -0.1960(3) 0.2834(2) 0.5641(2) 0.0397(6) Uani 1 1 d .
H9 H -0.1687 0.3468 0.5898 0.048 Uiso 1 1 calc R
C10 C -0.2636(3) 0.2649(2) 0.4693(2) 0.0438(7) Uani 1 1 d .
H10 H -0.2909 0.3136 0.4185 0.053 Uiso 1 1 calc R
C11 C -0.2844(2) 0.1630(2) 0.4612(2) 0.0422(7) Uani 1 1 d .
C12 C 0.2186(2) 0.2916(2) 1.21511(19) 0.0354(6) Uani 1 1 d .
C13 C 0.2338(3) 0.3709(2) 1.2864(2) 0.0434(7) Uani 1 1 d .
H13 H 0.2007 0.4344 1.2673 0.052 Uiso 1 1 calc R
C14 C 0.2970(3) 0.3573(3) 1.3850(2) 0.0506(8) Uani 1 1 d .
C15 C 0.3445(3) 0.2653(3) 1.4115(2) 0.0534(8) Uani 1 1 d .
H15 H 0.3873 0.2556 1.4787 0.064 Uiso 1 1 calc R
C16 C 0.3312(3) 0.1874(3) 1.3429(2) 0.0513(8) Uani 1 1 d .
H16 H 0.3654 0.1245 1.3625 0.062 Uiso 1 1 calc R
C17 C 0.2684(3) 0.1997(2) 1.2451(2) 0.0421(7) Uani 1 1 d .
H17 H 0.2591 0.1449 1.1981 0.051 Uiso 1 1 calc R
C18 C 0.3127(5) 0.4388(4) 1.4604(3) 0.0922(15) Uani 1 1 d .
H18A H 0.2743 0.4990 1.4294 0.111 Uiso 1 1 calc R
H18B H 0.3962 0.4519 1.4798 0.111 Uiso 1 1 calc R
H18C H 0.2782 0.4201 1.5225 0.111 Uiso 1 1 calc R
C19 C -0.3538(3) 0.1065(3) 0.3778(2) 0.0493(8) Uani 1 1 d .
C20 C -0.4028(3) 0.0146(3) 0.3968(2) 0.0504(8) Uani 1 1 d .
H20 H -0.3883 -0.0143 0.4643 0.060 Uiso 1 1 calc R
C21 C -0.4727(3) -0.0350(3) 0.3175(3) 0.0602(10) Uani 1 1 d .
C22 C -0.4929(3) 0.0097(4) 0.2190(3) 0.0747(13) Uani 1 1 d .
H22 H -0.5422 -0.0228 0.1646 0.090 Uiso 1 1 calc R
C23 C -0.4430(4) 0.0994(4) 0.1995(3) 0.0757(13) Uani 1 1 d .
H23 H -0.4564 0.1278 0.1317 0.091 Uiso 1 1 calc R
C24 C -0.3736(3) 0.1478(3) 0.2781(2) 0.0642(10) Uani 1 1 d .
H24 H -0.3389 0.2099 0.2647 0.077 Uiso 1 1 calc R
C25 C -0.5206(4) -0.1289(4) 0.3322(4) 0.0785(12) Uani 1 1 d .
H25A H -0.5664 -0.1512 0.2671 0.094 Uiso 1 1 calc R
H25B H -0.5712 -0.1246 0.3867 0.094 Uiso 1 1 calc R
H25C H -0.4576 -0.1768 0.3532 0.094 Uiso 1 1 calc R
B1 B -0.0613(4) 0.0300(2) 0.8358(3) 0.0470(9) Uani 1 1 d .

loop_
_atom_site_aniso_label
_atom_site_aniso_U_11
_atom_site_aniso_U_22
_atom_site_aniso_U_33
_atom_site_aniso_U_23
_atom_site_aniso_U_13
_atom_site_aniso_U_12
F1 0.130(2) 0.0409(11) 0.0789(15) -0.0252(10) -0.0530(15) 0.0322(12)
F2 0.120(2) 0.0836(16) 0.0499(12) 0.0165(11) -0.0150(12) -0.0658(15)
O1 0.0547(12) 0.0238(9) 0.0308(9) 0.0019(7) -0.0057(8) -0.0025(8)
O2 0.0600(13) 0.0265(10) 0.0351(10) 0.0015(7) -0.0082(9) -0.0051(8)
N1 0.0375(12) 0.0273(10) 0.0292(10) -0.0006(8) 0.0022(9) -0.0040(9)
N2 0.0377(13) 0.0421(13) 0.0310(11) -0.0033(9) -0.0013(9) 0.0008(10)
C1 0.0364(14) 0.0310(13) 0.0308(13) -0.0051(10) 0.0050(10) -0.0067(10)
C2 0.0415(15) 0.0317(13) 0.0366(13) -0.0038(10) 0.0047(11) -0.0068(11)
C3 0.0383(14) 0.0277(12) 0.0347(13) 0.0002(10) 0.0048(10) -0.0015(10)
C4 0.0343(14) 0.0309(13) 0.0293(12) 0.0005(10) 0.0032(10) 0.0005(10)
C5 0.0362(14) 0.0259(12) 0.0316(12) -0.0004(9) 0.0046(10) 0.0001(10)
C6 0.0406(15) 0.0253(12) 0.0319(12) 0.0025(9) 0.0018(10) 0.0014(10)
C7 0.0362(14) 0.0276(13) 0.0342(13) 0.0013(10) 0.0032(10) 0.0020(10)
C8 0.0370(14) 0.0357(13) 0.0303(13) -0.0009(10) 0.0033(10) 0.0008(11)
C9 0.0416(16) 0.0395(15) 0.0377(14) 0.0039(11) 0.0048(11) 0.0054(12)
C10 0.0444(16) 0.0537(18) 0.0322(14) 0.0083(12) 0.0016(12) 0.0092(13)
C11 0.0344(15) 0.0613(19) 0.0298(13) 0.0011(12) 0.0013(11) 0.0065(13)
C12 0.0328(13) 0.0439(15) 0.0296(12) -0.0007(11) 0.0043(10) -0.0086(11)
C13 0.0516(18) 0.0445(16) 0.0341(14) -0.0017(12) 0.0058(12) -0.0103(13)
C14 0.0548(19) 0.061(2) 0.0350(15) -0.0065(14) 0.0037(13) -0.0162(15)
C15 0.0476(18) 0.073(2) 0.0371(15) 0.0070(15) -0.0043(13) -0.0105(16)
C16 0.0464(18) 0.062(2) 0.0428(16) 0.0088(14) -0.0022(13) 0.0031(15)
C17 0.0409(16) 0.0462(16) 0.0381(14) -0.0014(12) 0.0015(12) -0.0009(12)
C18 0.116(4) 0.093(3) 0.065(3) -0.010(2) 0.005(3) -0.014(3)
C19 0.0339(15) 0.077(2) 0.0351(15) -0.0127(14) -0.0025(12) 0.0079(14)
C20 0.0347(16) 0.073(2) 0.0415(15) -0.0190(15) -0.0021(12) 0.0068(15)
C21 0.0399(18) 0.076(2) 0.063(2) -0.0271(18) 0.0016(15) 0.0040(16)
C22 0.052(2) 0.121(4) 0.0452(19) -0.032(2) -0.0140(16) 0.015(2)
C23 0.067(3) 0.117(4) 0.0386(18) -0.009(2) -0.0094(17) 0.002(3)
C24 0.054(2) 0.097(3) 0.0387(17) -0.0039(17) -0.0034(14) 0.0083(19)
C25 0.065(3) 0.082(3) 0.088(3) -0.015(2) 0.011(2) -0.001(2)
B1 0.070(2) 0.0267(15) 0.0385(17) 0.0000(12) -0.0116(15) -0.0113(15)

loop_
_atom_type_symbol
_atom_type_description
_atom_type_scat_dispersion_real
_atom_type_scat_dispersion_imag
_atom_type_scat_source
C C 0.0033 0.0016 'International Tables Vol C Tables 4.2.6.8 and 6.1.1.4'
H H 0.0000 0.0000 'International Tables Vol C Tables 4.2.6.8 and 6.1.1.4'
B B 0.0013 0.0007 'International Tables Vol C Tables 4.2.6.8 and 6.1.1.4'
F F 0.0171 0.0103 'International Tables Vol C Tables 4.2.6.8 and 6.1.1.4'
N N 0.0061 0.0033 'International Tables Vol C Tables 4.2.6.8 and 6.1.1.4'
O O 0.0106 0.0060 'International Tables Vol C Tables 4.2.6.8 and 6.1.1.4'

loop_
_geom_angle_atom_site_label_1
_geom_angle_atom_site_label_2
_geom_angle_atom_site_label_3
_geom_angle
C5 O1 B1 121.8(2)
C7 O2 B1 121.8(2)
C1 N1 C4 110.4(2)
C1 N1 H1 124.8
C4 N1 H1 124.8
C11 N2 C8 109.6(2)
C11 N2 H2 125.2
C8 N2 H2 125.2
N1 C1 C2 106.9(2)
N1 C1 C12 122.7(2)
C2 C1 C12 130.4(2)
C3 C2 C1 108.3(2)
C3 C2 H2A 125.9
C1 C2 H2A 125.9
C4 C3 C2 107.3(2)
C4 C3 H3 126.4
C2 C3 H3 126.4
N1 C4 C3 107.2(2)
N1 C4 C5 121.4(2)
C3 C4 C5 131.4(2)
O1 C5 C6 121.7(2)
O1 C5 C4 114.5(2)
C6 C5 C4 123.8(2)
C7 C6 C5 119.8(2)
C7 C6 H6 120.1
C5 C6 H6 120.1
O2 C7 C6 121.7(2)
O2 C7 C8 114.3(2)
C6 C7 C8 124.0(2)
N2 C8 C9 107.1(2)
N2 C8 C7 120.6(2)
C9 C8 C7 132.2(3)
C10 C9 C8 107.5(3)
C10 C9 H9 126.2
C8 C9 H9 126.2
C9 C10 C11 108.3(2)
C9 C10 H10 125.9
C11 C10 H10 125.9
N2 C11 C10 107.4(2)
N2 C11 C19 123.1(3)
C10 C11 C19 129.5(3)
C17 C12 C13 118.5(2)
C17 C12 C1 122.0(2)
C13 C12 C1 119.5(3)
C14 C13 C12 120.4(3)
C14 C13 H13 119.8
C12 C13 H13 119.8
C15 C14 C13 119.2(3)
C15 C14 C18 119.7(3)
C13 C14 C18 121.1(4)
C16 C15 C14 121.1(3)
C16 C15 H15 119.4
C14 C15 H15 119.4
C15 C16 C17 120.4(3)
C15 C16 H16 119.8
C17 C16 H16 119.8
C16 C17 C12 120.4(3)
C16 C17 H17 119.8
C12 C17 H17 119.8
C14 C18 H18A 109.5
C14 C18 H18B 109.5
H18A C18 H18B 109.5
C14 C18 H18C 109.5
H18A C18 H18C 109.5
H18B C18 H18C 109.5
C20 C19 C24 119.7(3)
C20 C19 C11 121.4(3)
C24 C19 C11 118.8(3)
C21 C20 C19 120.1(3)
C21 C20 H20 119.9
C19 C20 H20 119.9
C20 C21 C25 122.0(4)
C20 C21 C22 118.6(4)
C25 C21 C22 119.3(4)
C23 C22 C21 121.5(3)
C23 C22 H22 119.3
C21 C22 H22 119.3
C24 C23 C22 119.6(4)
C24 C23 H23 120.2
C22 C23 H23 120.2
C23 C24 C19 120.4(4)
C23 C24 H24 119.8
C19 C24 H24 119.8
C21 C25 H25A 109.5
C21 C25 H25B 109.5
H25A C25 H25B 109.5
C21 C25 H25C 109.5
H25A C25 H25C 109.5
H25B C25 H25C 109.5
F2 B1 F1 109.3(3)
F2 B1 O2 109.3(3)
F1 B1 O2 108.7(3)
F2 B1 O1 107.6(3)
F1 B1 O1 108.7(3)
O2 B1 O1 113.1(2)

loop_
_geom_bond_atom_site_label_1
_geom_bond_atom_site_label_2
_geom_bond_distance
F1 B1 1.365(5)
F2 B1 1.364(5)
O1 C5 1.317(3)
O1 B1 1.476(3)
O2 C7 1.329(3)
O2 B1 1.461(4)
N1 C1 1.357(3)
N1 C4 1.375(3)
N1 H1 0.8800
N2 C11 1.356(3)
N2 C8 1.381(3)
N2 H2 0.8800
C1 C2 1.395(4)
C1 C12 1.465(3)
C2 C3 1.393(4)
C2 H2A 0.9500
C3 C4 1.389(4)
C3 H3 0.9500
C4 C5 1.425(3)
C5 C6 1.379(3)
C6 C7 1.370(4)
C6 H6 0.9500
C7 C8 1.425(3)
C8 C9 1.387(4)
C9 C10 1.385(4)
C9 H9 0.9500
C10 C11 1.386(5)
C10 H10 0.9500
C11 C19 1.466(4)
C12 C17 1.391(4)
C12 C13 1.404(4)
C13 C14 1.395(4)
C13 H13 0.9500
C14 C15 1.373(5)
C14 C18 1.459(5)
C15 C16 1.365(5)
C15 H15 0.9500
C16 C17 1.381(4)
C16 H16 0.9500
C17 H17 0.9500
C18 H18A 0.9800
C18 H18B 0.9800
C18 H18C 0.9800
C19 C20 1.390(5)
C19 C24 1.396(5)
C20 C21 1.387(4)
C20 H20 0.9500
C21 C25 1.398(6)
C21 C22 1.400(6)
C22 C23 1.371(7)
C22 H22 0.9500
C23 C24 1.370(5)
C23 H23 0.9500
C24 H24 0.9500
C25 H25A 0.9800
C25 H25B 0.9800
C25 H25C 0.9800

loop_
_geom_torsion_atom_site_label_1
_geom_torsion_atom_site_label_2
_geom_torsion_atom_site_label_3
_geom_torsion_atom_site_label_4
_geom_torsion
C4 N1 C1 C2 0.6(3)
C4 N1 C1 C12 -177.9(2)
N1 C1 C2 C3 -0.6(3)
C12 C1 C2 C3 177.8(3)
C1 C2 C3 C4 0.4(3)
C1 N1 C4 C3 -0.4(3)
C1 N1 C4 C5 -178.4(2)
C2 C3 C4 N1 0.0(3)
C2 C3 C4 C5 177.8(3)
B1 O1 C5 C6 -2.3(4)
B1 O1 C5 C4 177.1(3)
N1 C4 C5 O1 1.0(4)
C3 C4 C5 O1 -176.5(3)
N1 C4 C5 C6 -179.6(2)
C3 C4 C5 C6 2.9(5)
O1 C5 C6 C7 -0.3(4)
C4 C5 C6 C7 -179.6(3)
B1 O2 C7 C6 2.4(4)
B1 O2 C7 C8 -176.5(3)
C5 C6 C7 O2 0.3(4)
C5 C6 C7 C8 179.0(3)
C11 N2 C8 C9 -0.1(3)
C11 N2 C8 C7 178.7(2)
O2 C7 C8 N2 1.2(4)
C6 C7 C8 N2 -177.6(3)
O2 C7 C8 C9 179.7(3)
C6 C7 C8 C9 0.9(5)
N2 C8 C9 C10 0.1(3)
C7 C8 C9 C10 -178.5(3)
C8 C9 C10 C11 -0.1(3)
C8 N2 C11 C10 0.0(3)
C8 N2 C11 C19 -178.1(3)
C9 C10 C11 N2 0.0(3)
C9 C10 C11 C19 178.0(3)
N1 C1 C12 C17 18.3(4)
C2 C1 C12 C17 -159.9(3)
N1 C1 C12 C13 -161.8(3)
C2 C1 C12 C13 20.0(5)
C17 C12 C13 C14 -0.2(4)
C1 C12 C13 C14 179.9(3)
C12 C13 C14 C15 0.1(5)
C12 C13 C14 C18 -179.5(4)
C13 C14 C15 C16 0.3(5)
C18 C14 C15 C16 179.9(4)
C14 C15 C16 C17 -0.6(5)
C15 C16 C17 C12 0.5(5)
C13 C12 C17 C16 -0.1(5)
C1 C12 C17 C16 179.8(3)
N2 C11 C19 C20 22.8(5)
C10 C11 C19 C20 -154.9(3)
N2 C11 C19 C24 -159.3(3)
C10 C11 C19 C24 23.1(5)
C24 C19 C20 C21 -1.1(5)
C11 C19 C20 C21 176.9(3)
C19 C20 C21 C25 177.9(4)
C19 C20 C21 C22 -0.3(5)
C20 C21 C22 C23 1.6(6)
C25 C21 C22 C23 -176.7(4)
C21 C22 C23 C24 -1.4(6)
C22 C23 C24 C19 -0.1(6)
C20 C19 C24 C23 1.3(6)
C11 C19 C24 C23 -176.7(3)
C7 O2 B1 F2 115.3(3)
C7 O2 B1 F1 -125.5(3)
C7 O2 B1 O1 -4.6(5)
C5 O1 B1 F2 -116.3(3)
C5 O1 B1 F1 125.4(3)
C5 O1 B1 O2 4.5(5)
